data_4126718
loop_
_publ_author_name
'Feng, Xiaowen'
'Hwang, Seung Jun'
'Liu, Jun-Liang'
'Chen, Yan-Cong'
'Tong, Ming-Liang'
'Nocera, Daniel G.'

_publ_section_title
;
 Slow Magnetic Relaxation in Intermediate Spin S = 3/2 Mononuclear Fe(III)
 Complexes.
;
_journal_name_full 'Journal of the American Chemical Society'
_journal_paper_doi 10.1021/jacs.7b09699
_journal_year 2017
_chemical_formula_sum 'C16 H22 Cl3 Fe P2'
_chemical_formula_weight 438.48
_chemical_name_common FeCl3(PMe2Ph)2
_chemical_name_systematic
; 
 ? 
;
_space_group_IT_number 14
_symmetry_cell_setting monoclinic
_symmetry_space_group_name_Hall '-P 2ybc'
_symmetry_space_group_name_H-M 'P 1 21/c 1'
_atom_sites_solution_hydrogens geom
_atom_sites_solution_primary direct
_atom_sites_solution_secondary difmap
_audit_creation_method SHELXL-97
_cell_angle_alpha 90.00
_cell_angle_beta 108.678(2)
_cell_angle_gamma 90.00
_cell_formula_units_Z 4
_cell_length_a 16.7477(17)
_cell_length_b 8.6634(10)
_cell_length_c 14.6030(16)
_cell_measurement_reflns_used 9863
_cell_measurement_temperature 20(2)
_cell_measurement_theta_max 17.113
_cell_measurement_theta_min 2.19
_cell_volume 2007.2(4)
_computing_cell_refinement 'SAINT 8.35A (Bruker-AXS,2015)'
_computing_data_collection 'APEX3 v2016.1.0 (Bruker-AXS,2016)'
_computing_data_reduction 'SAINT 8.35A (Bruker-AXS,2015)'
_computing_molecular_graphics 'Bruker SHELXTL (Sheldrick,2015)'
_computing_publication_material 'Bruker SHELXTL (Sheldrick,2015)'
_computing_structure_refinement 'SHELXL-97 (Sheldrick, 2008)'
_computing_structure_solution 'SHELXS-97 (Sheldrick, 2008)'
_diffrn_ambient_temperature 20(2)
_diffrn_measured_fraction_theta_full 0.986
_diffrn_measured_fraction_theta_max 0.986
_diffrn_measurement_device_type
;
Huber three-circle goniometer with free kappa with Pilatus 1M CdTe Pixel Array Detector
;
_diffrn_measurement_method 'omega and phi scans'
_diffrn_radiation_monochromator 'Si 1 1 1'
_diffrn_radiation_source synchrotron
_diffrn_radiation_type synchrotron
_diffrn_radiation_wavelength 0.41328
_diffrn_reflns_av_R_equivalents 0.0840
_diffrn_reflns_av_sigmaI/netI 0.0486
_diffrn_reflns_limit_h_max 23
_diffrn_reflns_limit_h_min -23
_diffrn_reflns_limit_k_max 12
_diffrn_reflns_limit_k_min -12
_diffrn_reflns_limit_l_max 20
_diffrn_reflns_limit_l_min -20
_diffrn_reflns_number 63860
_diffrn_reflns_theta_full 17.26
_diffrn_reflns_theta_max 17.26
_diffrn_reflns_theta_min 1.56
_exptl_absorpt_coefficient_mu 0.288
_exptl_absorpt_correction_T_max 0.9971
_exptl_absorpt_correction_T_min 0.9971
_exptl_absorpt_correction_type multi-scan
_exptl_absorpt_process_details SADABS
_exptl_crystal_colour violet
_exptl_crystal_density_diffrn 1.451
_exptl_crystal_density_method 'not measured'
_exptl_crystal_description plate
_exptl_crystal_F_000 900
_exptl_crystal_size_max 0.01
_exptl_crystal_size_mid 0.01
_exptl_crystal_size_min 0.01
_refine_diff_density_max 1.281
_refine_diff_density_min -0.940
_refine_diff_density_rms 0.122
_refine_ls_extinction_method none
_refine_ls_goodness_of_fit_ref 1.038
_refine_ls_hydrogen_treatment mixed
_refine_ls_matrix_type full
_refine_ls_number_parameters 199
_refine_ls_number_reflns 6150
_refine_ls_number_restraints 0
_refine_ls_restrained_S_all 1.038
_refine_ls_R_factor_all 0.0502
_refine_ls_R_factor_gt 0.0444
_refine_ls_shift/su_max 0.001
_refine_ls_shift/su_mean 0.000
_refine_ls_structure_factor_coef Fsqd
_refine_ls_weighting_details 'calc w=1/[\s^2^(Fo^2^)+(0.0813P)^2^+0.5132P] where P=(Fo^2^+2Fc^2^)/3'
_refine_ls_weighting_scheme calc
_refine_ls_wR_factor_gt 0.1171
_refine_ls_wR_factor_ref 0.1227
_reflns_number_gt 5373
_reflns_number_total 6150
_reflns_threshold_expression >2sigma(I)
_cod_data_source_file ja7b09699_si_002.cif
_cod_data_source_block dark_a
_cod_depositor_comments
;
The following automatic conversions were performed:

'_symmetry_cell_setting' value 'Monoclinic' changed to 'monoclinic'
according to
/home/data/users/saulius/crontab/automatic-downloads/rss-feeds/ACS/lib/dictionaries/cif_core.dic
dictionary named 'cif_core.dic' version 2.4.2 from 2011-04-26.

Automatic conversion script
Id: cif_fix_values 4973 2017-02-22 13:04:09Z antanas 
;
_cod_original_sg_symbol_H-M P2(1)/c
_cod_database_code 4126718

loop_
_symmetry_equiv_pos_as_xyz
'x, y, z'
'-x, y+1/2, -z+1/2'
'-x, -y, -z'
'x, -y-1/2, z-1/2'

loop_
_atom_site_label
_atom_site_type_symbol
_atom_site_fract_x
_atom_site_fract_y
_atom_site_fract_z
_atom_site_U_iso_or_equiv
_atom_site_adp_type
_atom_site_occupancy
_atom_site_symmetry_multiplicity
_atom_site_calc_flag
_atom_site_refinement_flags
C1 C 0.33798(12) 1.0589(2) 0.35932(14) 0.0254(3) Uani 1 1 d .
H1A H 0.3152 1.0760 0.2894 0.038 Uiso 1 1 calc R
H1B H 0.3895 1.1199 0.3861 0.038 Uiso 1 1 calc R
H1C H 0.2962 1.0905 0.3897 0.038 Uiso 1 1 calc R
C2 C 0.38764(13) 0.8326(2) 0.51322(13) 0.0266(4) Uani 1 1 d .
H2A H 0.3384 0.8602 0.5322 0.040 Uiso 1 1 calc R
H2B H 0.4348 0.9006 0.5463 0.040 Uiso 1 1 calc R
H2C H 0.4034 0.7252 0.5313 0.040 Uiso 1 1 calc R
C3 C 0.46062(11) 0.8263(2) 0.35677(12) 0.0209(3) Uani 1 1 d .
C4 C 0.47410(11) 0.9082(2) 0.27945(13) 0.0229(3) Uani 1 1 d .
H4 H 0.4304 0.9706 0.2387 0.027 Uiso 1 1 calc R
C5 C 0.55167(12) 0.8976(2) 0.26263(13) 0.0239(3) Uani 1 1 d .
H5 H 0.5607 0.9536 0.2109 0.029 Uiso 1 1 calc R
C6 C 0.61585(12) 0.8046(2) 0.32191(13) 0.0232(3) Uani 1 1 d .
H6 H 0.6688 0.7993 0.3112 0.028 Uiso 1 1 calc R
C7 C 0.60214(12) 0.7193(2) 0.39704(13) 0.0243(3) Uani 1 1 d .
H7 H 0.6453 0.6541 0.4361 0.029 Uiso 1 1 calc R
C8 C 0.52453(12) 0.7299(2) 0.41466(13) 0.0224(3) Uani 1 1 d .
H8 H 0.5153 0.6721 0.4656 0.027 Uiso 1 1 calc R
C9 C 0.05385(12) 0.6916(2) 0.10975(14) 0.0263(4) Uani 1 1 d .
H9A H 0.0394 0.7850 0.1388 0.039 Uiso 1 1 calc R
H9B H 0.0023 0.6345 0.0761 0.039 Uiso 1 1 calc R
H9C H 0.0828 0.7204 0.0636 0.039 Uiso 1 1 calc R
C10 C 0.05920(12) 0.5106(2) 0.27839(14) 0.0264(4) Uani 1 1 d .
H10A H 0.0929 0.4449 0.3313 0.040 Uiso 1 1 calc R
H10B H 0.0101 0.4526 0.2386 0.040 Uiso 1 1 calc R
H10C H 0.0403 0.6020 0.3051 0.040 Uiso 1 1 calc R
C11 C 0.14023(11) 0.3975(2) 0.14261(12) 0.0212(3) Uani 1 1 d .
C12 C 0.16172(11) 0.4107(2) 0.05716(12) 0.0222(3) Uani 1 1 d .
H12 H 0.1665 0.5097 0.0315 0.027 Uiso 1 1 calc R
C13 C 0.17593(12) 0.2777(2) 0.01027(13) 0.0230(3) Uani 1 1 d .
H13 H 0.1897 0.2870 -0.0477 0.028 Uiso 1 1 calc R
C14 C 0.17000(12) 0.1312(2) 0.04791(13) 0.0240(3) Uani 1 1 d .
H14 H 0.1798 0.0413 0.0158 0.029 Uiso 1 1 calc R
C15 C 0.14954(12) 0.1181(2) 0.13317(13) 0.0250(3) Uani 1 1 d .
H15 H 0.1457 0.0189 0.1591 0.030 Uiso 1 1 calc R
C16 C 0.13466(12) 0.2499(2) 0.18083(13) 0.0233(3) Uani 1 1 d .
H16 H 0.1209 0.2399 0.2388 0.028 Uiso 1 1 calc R
P1 P 0.36232(3) 0.85455(5) 0.38311(3) 0.02025(11) Uani 1 1 d .
P2 P 0.12302(3) 0.57022(5) 0.20430(3) 0.02055(11) Uani 1 1 d .
Cl1 Cl 0.16100(3) 0.85646(5) 0.35347(3) 0.02365(10) Uani 1 1 d .
Cl2 Cl 0.26743(3) 0.77546(5) 0.15862(3) 0.02254(10) Uani 1 1 d .
Cl3 Cl 0.29731(3) 0.48673(5) 0.37948(3) 0.02380(10) Uani 1 1 d .
Fe1 Fe 0.245844(16) 0.70238(3) 0.295512(17) 0.01940(8) Uani 1 1 d .

loop_
_atom_site_aniso_label
_atom_site_aniso_U_11
_atom_site_aniso_U_22
_atom_site_aniso_U_33
_atom_site_aniso_U_23
_atom_site_aniso_U_13
_atom_site_aniso_U_12
C1 0.0292(9) 0.0263(8) 0.0254(8) -0.0024(6) 0.0154(7) -0.0005(6)
C2 0.0298(9) 0.0366(9) 0.0167(7) -0.0028(7) 0.0122(6) -0.0032(7)
C3 0.0234(8) 0.0257(8) 0.0163(7) -0.0025(6) 0.0101(6) -0.0015(6)
C4 0.0255(8) 0.0268(8) 0.0194(7) 0.0006(6) 0.0114(6) 0.0003(6)
C5 0.0280(8) 0.0285(8) 0.0193(7) -0.0002(6) 0.0134(6) -0.0015(7)
C6 0.0249(8) 0.0286(8) 0.0197(7) -0.0030(6) 0.0121(6) -0.0016(6)
C7 0.0259(9) 0.0291(8) 0.0193(7) -0.0001(6) 0.0091(6) 0.0009(6)
C8 0.0271(8) 0.0256(8) 0.0170(7) 0.0003(6) 0.0107(6) -0.0011(6)
C9 0.0256(9) 0.0299(9) 0.0236(8) -0.0009(6) 0.0084(7) 0.0022(6)
C10 0.0287(9) 0.0312(9) 0.0245(8) -0.0037(7) 0.0156(7) -0.0025(7)
C11 0.0232(8) 0.0242(8) 0.0185(7) -0.0008(6) 0.0101(6) -0.0007(6)
C12 0.0258(8) 0.0246(8) 0.0183(7) 0.0007(6) 0.0100(6) -0.0007(6)
C13 0.0247(8) 0.0298(8) 0.0172(7) -0.0001(6) 0.0108(6) -0.0010(6)
C14 0.0277(9) 0.0252(8) 0.0206(7) -0.0029(6) 0.0102(6) 0.0003(6)
C15 0.0306(9) 0.0246(8) 0.0228(8) 0.0006(6) 0.0127(7) -0.0008(6)
C16 0.0287(9) 0.0263(8) 0.0182(7) -0.0009(6) 0.0121(6) -0.0010(6)
P1 0.0234(2) 0.0247(2) 0.01555(19) -0.00131(14) 0.01035(16) -0.00157(15)
P2 0.0224(2) 0.0242(2) 0.0176(2) -0.00144(15) 0.01007(16) -0.00059(15)
Cl1 0.0256(2) 0.0285(2) 0.02023(19) -0.00419(14) 0.01199(15) 0.00029(14)
Cl2 0.0277(2) 0.0268(2) 0.01680(18) -0.00061(13) 0.01236(15) -0.00111(14)
Cl3 0.0277(2) 0.0267(2) 0.01938(19) 0.00238(14) 0.01078(15) 0.00096(15)
Fe1 0.02236(15) 0.02324(14) 0.01529(13) -0.00084(8) 0.00982(10) -0.00052(8)

loop_
_atom_type_symbol
_atom_type_description
_atom_type_scat_dispersion_real
_atom_type_scat_dispersion_imag
_atom_type_scat_source
C C -0.0001 0.0005 'International Tables Vol C Tables 4.2.6.8 and 6.1.1.4'
H H 0.0000 0.0000 'International Tables Vol C Tables 4.2.6.8 and 6.1.1.4'
P P 0.0349 0.0309 'International Tables Vol C Tables 4.2.6.8 and 6.1.1.4'
Cl Cl 0.0554 0.0530 'International Tables Vol C Tables 4.2.6.8 and 6.1.1.4'
Fe Fe 0.1986 0.3065 'International Tables Vol C Tables 4.2.6.8 and 6.1.1.4'

loop_
_geom_angle_atom_site_label_1
_geom_angle_atom_site_label_2
_geom_angle_atom_site_label_3
_geom_angle
P1 C1 H1A 109.5
P1 C1 H1B 109.5
H1A C1 H1B 109.5
P1 C1 H1C 109.5
H1A C1 H1C 109.5
H1B C1 H1C 109.5
P1 C2 H2A 109.5
P1 C2 H2B 109.5
H2A C2 H2B 109.5
P1 C2 H2C 109.5
H2A C2 H2C 109.5
H2B C2 H2C 109.5
C8 C3 C4 119.56(16)
C8 C3 P1 121.18(13)
C4 C3 P1 119.20(14)
C5 C4 C3 120.16(17)
C5 C4 H4 119.9
C3 C4 H4 119.9
C6 C5 C4 120.08(16)
C6 C5 H5 120.0
C4 C5 H5 120.0
C5 C6 C7 120.14(17)
C5 C6 H6 119.9
C7 C6 H6 119.9
C6 C7 C8 120.08(17)
C6 C7 H7 120.0
C8 C7 H7 120.0
C3 C8 C7 119.94(16)
C3 C8 H8 120.0
C7 C8 H8 120.0
P2 C9 H9A 109.5
P2 C9 H9B 109.5
H9A C9 H9B 109.5
P2 C9 H9C 109.5
H9A C9 H9C 109.5
H9B C9 H9C 109.5
P2 C10 H10A 109.5
P2 C10 H10B 109.5
H10A C10 H10B 109.5
P2 C10 H10C 109.5
H10A C10 H10C 109.5
H10B C10 H10C 109.5
C12 C11 C16 119.45(16)
C12 C11 P2 119.90(13)
C16 C11 P2 120.63(13)
C13 C12 C11 119.91(16)
C13 C12 H12 120.0
C11 C12 H12 120.0
C12 C13 C14 120.67(16)
C12 C13 H13 119.7
C14 C13 H13 119.7
C15 C14 C13 119.44(17)
C15 C14 H14 120.3
C13 C14 H14 120.3
C14 C15 C16 120.69(17)
C14 C15 H15 119.7
C16 C15 H15 119.7
C15 C16 C11 119.85(16)
C15 C16 H16 120.1
C11 C16 H16 120.1
C2 P1 C3 106.38(9)
C2 P1 C1 105.27(9)
C3 P1 C1 104.58(8)
C2 P1 Fe1 112.53(7)
C3 P1 Fe1 117.11(6)
C1 P1 Fe1 110.06(7)
C11 P2 C10 106.10(9)
C11 P2 C9 105.22(9)
C10 P2 C9 105.17(9)
C11 P2 Fe1 115.58(6)
C10 P2 Fe1 111.95(7)
C9 P2 Fe1 112.04(7)
Cl2 Fe1 Cl3 125.425(19)
Cl2 Fe1 Cl1 117.45(2)
Cl3 Fe1 Cl1 117.103(19)
Cl2 Fe1 P2 89.657(19)
Cl3 Fe1 P2 90.992(19)
Cl1 Fe1 P2 87.690(19)
Cl2 Fe1 P1 89.095(18)
Cl3 Fe1 P1 93.58(2)
Cl1 Fe1 P1 88.691(19)
P2 Fe1 P1 175.11(2)

loop_
_geom_bond_atom_site_label_1
_geom_bond_atom_site_label_2
_geom_bond_distance
C1 P1 1.825(2)
C1 H1A 0.9800
C1 H1B 0.9800
C1 H1C 0.9800
C2 P1 1.8193(19)
C2 H2A 0.9800
C2 H2B 0.9800
C2 H2C 0.9800
C3 C8 1.406(3)
C3 C4 1.411(2)
C3 P1 1.8232(18)
C4 C5 1.400(2)
C4 H4 0.9500
C5 C6 1.399(3)
C5 H5 0.9500
C6 C7 1.401(2)
C6 H6 0.9500
C7 C8 1.407(3)
C7 H7 0.9500
C8 H8 0.9500
C9 P2 1.825(2)
C9 H9A 0.9800
C9 H9B 0.9800
C9 H9C 0.9800
C10 P2 1.8223(19)
C10 H10A 0.9800
C10 H10B 0.9800
C10 H10C 0.9800
C11 C12 1.410(2)
C11 C16 1.410(3)
C11 P2 1.8164(18)
C12 C13 1.399(2)
C12 H12 0.9500
C13 C14 1.400(3)
C13 H13 0.9500
C14 C15 1.398(2)
C14 H14 0.9500
C15 C16 1.400(3)
C15 H15 0.9500
C16 H16 0.9500
P1 Fe1 2.3624(5)
P2 Fe1 2.3583(5)
Cl1 Fe1 2.2994(5)
Cl2 Fe1 2.2339(5)
Cl3 Fe1 2.2495(5)
